data_1503138
loop_
_publ_author_name
'Cordes, Jens'
'Harms, Klaus'
'Koert, Ulrich'

_publ_section_title
;
 Synthesis of the isoquinocycline-pyrrolopyrrole substructure.
;
_journal_issue 17
_journal_name_full 'Organic letters'
_journal_page_first 3808
_journal_page_last 3811
_journal_paper_doi 10.1021/ol101500k
_journal_volume 12
_journal_year 2010
_chemical_compound_source 'synthesis as described'
_chemical_formula_moiety 'C21 H29 N1 O5 Si1, 0.5(C5 H12 O)'
_chemical_formula_sum 'C23.5 H35 N O5.5 Si'
_chemical_formula_weight 447.62
_chemical_name_systematic ?
_space_group_IT_number 14
_symmetry_cell_setting monoclinic
_symmetry_Int_Tables_number 14
_symmetry_space_group_name_Hall '-P 2yn'
_symmetry_space_group_name_H-M 'P 1 21/n 1'
_atom_sites_solution_hydrogens 'geom, OH NH difmap'
_atom_sites_solution_primary direct
_atom_sites_solution_secondary difmap
_audit_creation_date 2010-06-25T12:31:03-00:00
_audit_creation_method 'WinGX routine CIF_UPDATE'
_cell_angle_alpha 90
_cell_angle_beta 98.978(5)
_cell_angle_gamma 90
_cell_formula_units_Z 4
_cell_length_a 16.3448(10)
_cell_length_b 7.0192(3)
_cell_length_c 23.9179(15)
_cell_measurement_reflns_used 9032
_cell_measurement_temperature 100(2)
_cell_measurement_theta_max 25
_cell_measurement_theta_min 4.5
_cell_measurement_wavelength 0.71073
_cell_volume 2710.4(3)
_computing_cell_refinement 'STOE X-AREA'
_computing_data_collection 'STOE X-AREA'
_computing_data_reduction 'STOE X-AREA'
_computing_molecular_graphics 'DIAMOND 3.2 (Crystal Impact, 2009)'
_computing_publication_material 'WinGX publication routines (Farrugia, 1999)'
_computing_structure_refinement 'SHELXL-97 (Sheldrick, 2008)'
_computing_structure_solution 'SIR92 (Giacovazzo et al, 1993)'
_diffrn_ambient_temperature 100(2)
_diffrn_measured_fraction_theta_full 0.991
_diffrn_measured_fraction_theta_max 0.991
_diffrn_measurement_device_type 'STOE IPDS2-T'
_diffrn_radiation_monochromator graphite
_diffrn_radiation_probe x-ray
_diffrn_radiation_type MoK\a
_diffrn_radiation_wavelength 0.71073
_diffrn_reflns_av_unetI/netI 0.1221
_diffrn_reflns_limit_h_max 19
_diffrn_reflns_limit_h_min -19
_diffrn_reflns_limit_k_max 8
_diffrn_reflns_limit_k_min 0
_diffrn_reflns_limit_l_max 28
_diffrn_reflns_limit_l_min 0
_diffrn_reflns_number 4745
_diffrn_reflns_theta_full 25
_diffrn_reflns_theta_max 25
_diffrn_reflns_theta_min 4.58
_exptl_absorpt_coefficient_mu 0.118
_exptl_absorpt_correction_type none
_exptl_crystal_colour colourless
_exptl_crystal_density_diffrn 1.097
_exptl_crystal_density_method 'not measured'
_exptl_crystal_description prism
_exptl_crystal_F_000 964
_exptl_crystal_size_max 0.25
_exptl_crystal_size_mid 0.2
_exptl_crystal_size_min 0.15
_refine_diff_density_max 0.249
_refine_diff_density_min -0.257
_refine_diff_density_rms 0.059
_refine_ls_extinction_method none
_refine_ls_goodness_of_fit_ref 0.913
_refine_ls_hydrogen_treatment 'constr, OH, NH refall'
_refine_ls_matrix_type full
_refine_ls_number_parameters 266
_refine_ls_number_reflns 4745
_refine_ls_number_restraints 0
_refine_ls_restrained_S_all 0.913
_refine_ls_R_factor_all 0.1153
_refine_ls_R_factor_gt 0.0665
_refine_ls_shift/su_max 0
_refine_ls_shift/su_mean 0
_refine_ls_structure_factor_coef Fsqd
_refine_ls_weighting_details 'calc w=1/[\s^2^(Fo^2^)+(0.0774P)^2^+0.0000P] where P=(Fo^2^+2Fc^2^)/3'
_refine_ls_weighting_scheme calc
_refine_ls_wR_factor_gt 0.1436
_refine_ls_wR_factor_ref 0.1585
_reflns_number_gt 2666
_reflns_number_total 4745
_reflns_threshold_expression >2\s(I)
_cod_data_source_file ol101500k_si_001.cif
_cod_data_source_block 19
_cod_original_sg_symbol_H-M 'P 21/n'
_cod_original_formula_sum 'C23.50 H35 N O5.50 Si'
_cod_database_code 1503138

loop_
_symmetry_equiv_pos_as_xyz
'x, y, z'
'-x+1/2, y+1/2, -z+1/2'
'-x, -y, -z'
'x-1/2, -y-1/2, z-1/2'

loop_
_atom_site_label
_atom_site_type_symbol
_atom_site_fract_x
_atom_site_fract_y
_atom_site_fract_z
_atom_site_U_iso_or_equiv
_atom_site_adp_type
_atom_site_occupancy
_atom_site_symmetry_multiplicity
_atom_site_calc_flag
_atom_site_refinement_flags
C1 C 0.3680(2) 1.1267(5) 0.17420(15) 0.0323(9) Uani 1 1 d .
C2 C 0.3909(2) 1.3216(5) 0.16164(15) 0.0283(8) Uani 1 1 d .
C3 C 0.4623(2) 1.3156(5) 0.14260(14) 0.0253(8) Uani 1 1 d .
H3 H 0.4905 1.4234 0.1309 0.03 Uiso 1 1 calc R
C4 C 0.4927(2) 1.1144(5) 0.14204(13) 0.0237(8) Uani 1 1 d .
C5 C 0.5747(2) 1.0660(5) 0.17952(14) 0.0254(7) Uani 1 1 d .
H5 H 0.569 1.0543 0.2204 0.03 Uiso 1 1 calc R
C6 C 0.6395(2) 1.2111(5) 0.16960(14) 0.0256(8) Uani 1 1 d .
C7 C 0.6643(2) 1.3533(5) 0.20985(15) 0.0287(8) Uani 1 1 d .
C8 C 0.7263(2) 1.4822(5) 0.20144(16) 0.0337(9) Uani 1 1 d .
H8 H 0.7445 1.576 0.2292 0.04 Uiso 1 1 calc R
C9 C 0.7611(2) 1.4727(5) 0.15241(17) 0.0349(9) Uani 1 1 d .
H9 H 0.8036 1.5595 0.1467 0.042 Uiso 1 1 calc R
C10 C 0.7343(2) 1.3374(5) 0.11164(16) 0.0322(9) Uani 1 1 d .
H10 H 0.7577 1.3341 0.0777 0.039 Uiso 1 1 calc R
C11 C 0.6732(2) 1.2054(5) 0.11984(14) 0.0241(7) Uani 1 1 d .
C12 C 0.6452(2) 1.0549(5) 0.07515(14) 0.0263(8) Uani 1 1 d .
H12 H 0.6244 1.1212 0.0387 0.032 Uiso 1 1 calc R
C13 C 0.5757(2) 0.9275(5) 0.09031(13) 0.0254(7) Uani 1 1 d .
C14 C 0.5945(2) 0.8749(5) 0.15348(14) 0.0265(8) Uani 1 1 d .
H14A H 0.5581 0.7715 0.1633 0.032 Uiso 1 1 calc R
H14B H 0.6532 0.838 0.165 0.032 Uiso 1 1 calc R
C15 C 0.3403(3) 1.4907(6) 0.17398(19) 0.0430(11) Uani 1 1 d .
H15A H 0.2807 1.4598 0.1645 0.052 Uiso 1 1 calc R
H15B H 0.3521 1.5996 0.1502 0.052 Uiso 1 1 calc R
C16 C 0.3605(3) 1.5458(6) 0.2363(2) 0.0492(12) Uani 1 1 d .
H16A H 0.3484 1.4374 0.2602 0.059 Uiso 1 1 calc R
H16B H 0.4202 1.5766 0.2459 0.059 Uiso 1 1 calc R
C17 C 0.5543(2) 0.7647(5) 0.05040(15) 0.0324(9) Uani 1 1 d .
H17A H 0.5035 0.7034 0.0583 0.049 Uiso 1 1 calc R
H17B H 0.5997 0.672 0.0554 0.049 Uiso 1 1 calc R
H17C H 0.5458 0.812 0.0114 0.049 Uiso 1 1 calc R
C18 C 0.6416(3) 1.5037(6) 0.29647(17) 0.0436(10) Uani 1 1 d .
H18A H 0.6997 1.496 0.3144 0.065 Uiso 1 1 calc R
H18B H 0.6056 1.4906 0.3254 0.065 Uiso 1 1 calc R
H18C H 0.6314 1.6271 0.2775 0.065 Uiso 1 1 calc R
C19 C 0.7204(3) 1.1094(6) -0.04294(16) 0.0395(10) Uani 1 1 d .
H19A H 0.6608 1.0895 -0.0542 0.059 Uiso 1 1 calc R
H19B H 0.7483 1.0965 -0.0762 0.059 Uiso 1 1 calc R
H19C H 0.7303 1.2374 -0.0269 0.059 Uiso 1 1 calc R
C20 C 0.7456(3) 0.6850(6) -0.01984(17) 0.0460(11) Uani 1 1 d .
H20A H 0.7692 0.5905 0.0083 0.069 Uiso 1 1 calc R
H20B H 0.7729 0.6748 -0.0534 0.069 Uiso 1 1 calc R
H20C H 0.6861 0.6614 -0.0306 0.069 Uiso 1 1 calc R
C21 C 0.8741(2) 0.9704(8) 0.0363(2) 0.0562(13) Uani 1 1 d .
H21A H 0.8816 1.0955 0.0546 0.084 Uiso 1 1 calc R
H21B H 0.9046 0.9664 0.0041 0.084 Uiso 1 1 calc R
H21C H 0.8953 0.8711 0.0636 0.084 Uiso 1 1 calc R
N1 N 0.3047(2) 1.0716(6) 0.19418(14) 0.0393(8) Uani 1 1 d .
O1 O 0.3125(2) 1.7062(4) 0.24733(17) 0.0702(12) Uani 1 1 d .
O2 O 0.42706(14) 1.0041(3) 0.16087(10) 0.0277(6) Uani 1 1 d .
O3 O 0.50296(14) 1.0532(3) 0.08707(9) 0.0267(5) Uani 1 1 d .
O4 O 0.62412(15) 1.3539(4) 0.25582(10) 0.0333(6) Uani 1 1 d .
O5 O 0.71492(14) 0.9402(4) 0.06714(9) 0.0294(6) Uani 1 1 d .
Si1 Si 0.76199(6) 0.92914(16) 0.01087(4) 0.0310(3) Uani 1 1 d .
H1 H 0.301(2) 0.951(6) 0.1971(15) 0.033(11) Uiso 1 1 d .
H2 H 0.279(3) 1.675(7) 0.269(2) 0.069(16) Uiso 1 1 d .

loop_
_atom_site_aniso_label
_atom_site_aniso_U_11
_atom_site_aniso_U_22
_atom_site_aniso_U_33
_atom_site_aniso_U_23
_atom_site_aniso_U_13
_atom_site_aniso_U_12
C1 0.031(2) 0.030(2) 0.036(2) -0.0025(16) 0.0084(16) 0.0020(17)
C2 0.0254(18) 0.0258(19) 0.035(2) 0.0010(16) 0.0078(15) 0.0035(16)
C3 0.0243(18) 0.0244(19) 0.0263(17) 0.0067(15) 0.0018(14) 0.0008(15)
C4 0.0260(18) 0.0223(19) 0.0239(17) 0.0006(14) 0.0070(14) -0.0036(15)
C5 0.0239(17) 0.0269(18) 0.0249(16) 0.0004(15) 0.0020(13) 0.0037(16)
C6 0.0215(17) 0.0203(18) 0.0331(19) 0.0021(15) -0.0013(15) 0.0050(15)
C7 0.0226(18) 0.0265(19) 0.034(2) -0.0006(16) -0.0033(15) 0.0063(15)
C8 0.030(2) 0.028(2) 0.041(2) -0.0034(17) -0.0018(17) 0.0024(17)
C9 0.0286(19) 0.022(2) 0.054(2) 0.0009(18) 0.0063(17) -0.0028(16)
C10 0.030(2) 0.026(2) 0.040(2) 0.0057(17) 0.0071(17) 0.0023(17)
C11 0.0224(18) 0.0215(18) 0.0285(18) 0.0034(14) 0.0045(14) 0.0040(15)
C12 0.0221(17) 0.0267(19) 0.0295(18) 0.0061(16) 0.0017(14) 0.0048(16)
C13 0.0245(17) 0.0251(18) 0.0257(17) -0.0008(16) 0.0014(14) 0.0039(16)
C14 0.0265(18) 0.0212(18) 0.0316(18) 0.0036(15) 0.0042(15) 0.0005(15)
C15 0.036(2) 0.027(2) 0.071(3) 0.011(2) 0.024(2) 0.0059(18)
C16 0.056(3) 0.024(2) 0.076(3) -0.006(2) 0.034(2) 0.008(2)
C17 0.034(2) 0.029(2) 0.036(2) -0.0028(17) 0.0106(16) -0.0032(17)
C18 0.044(2) 0.044(2) 0.042(2) -0.0169(19) 0.0045(19) -0.006(2)
C19 0.046(2) 0.039(2) 0.035(2) -0.0017(18) 0.0118(17) -0.0147(19)
C20 0.064(3) 0.042(3) 0.035(2) -0.0041(19) 0.017(2) 0.008(2)
C21 0.032(2) 0.080(4) 0.060(3) -0.019(3) 0.018(2) 0.001(2)
N1 0.0377(19) 0.0283(19) 0.057(2) -0.0032(17) 0.0215(16) -0.0048(17)
O1 0.091(3) 0.0277(16) 0.113(3) 0.0081(18) 0.081(3) 0.0114(17)
O2 0.0252(12) 0.0235(12) 0.0358(13) 0.0021(11) 0.0091(10) -0.0004(10)
O3 0.0241(12) 0.0303(14) 0.0252(12) -0.0007(11) 0.0028(9) 0.0047(11)
O4 0.0339(14) 0.0339(14) 0.0321(13) -0.0064(11) 0.0054(11) 0.0004(12)
O5 0.0273(13) 0.0330(14) 0.0283(12) 0.0014(11) 0.0059(10) 0.0053(11)
Si1 0.0286(5) 0.0355(6) 0.0301(5) -0.0048(5) 0.0087(4) -0.0013(5)

loop_
_atom_type_symbol
_atom_type_description
_atom_type_scat_dispersion_real
_atom_type_scat_dispersion_imag
_atom_type_scat_source
C C 0.0033 0.0016 'International Tables Vol C Tables 4.2.6.8 and 6.1.1.4'
H H 0 0 'International Tables Vol C Tables 4.2.6.8 and 6.1.1.4'
N N 0.0061 0.0033 'International Tables Vol C Tables 4.2.6.8 and 6.1.1.4'
O O 0.0106 0.006 'International Tables Vol C Tables 4.2.6.8 and 6.1.1.4'
Si Si 0.0817 0.0704 'International Tables Vol C Tables 4.2.6.8 and 6.1.1.4'

loop_
_geom_angle_atom_site_label_1
_geom_angle_atom_site_label_2
_geom_angle_atom_site_label_3
_geom_angle
N1 C1 O2 122.9(4)
N1 C1 C2 127.9(3)
O2 C1 C2 109.2(3)
C3 C2 C1 108.1(3)
C3 C2 C15 129.6(3)
C1 C2 C15 122.2(3)
C2 C3 C4 110.2(3)
C2 C3 H3 124.9
C4 C3 H3 124.9
O3 C4 O2 109.1(3)
O3 C4 C3 112.4(3)
O2 C4 C3 103.8(2)
O3 C4 C5 104.8(2)
O2 C4 C5 108.8(3)
C3 C4 C5 117.7(3)
C6 C5 C4 109.2(3)
C6 C5 C14 109.1(3)
C4 C5 C14 100.2(3)
C6 C5 H5 112.5
C4 C5 H5 112.5
C14 C5 H5 112.5
C11 C6 C7 119.9(3)
C11 C6 C5 119.7(3)
C7 C6 C5 120.4(3)
O4 C7 C8 124.4(3)
O4 C7 C6 115.5(3)
C8 C7 C6 120.1(3)
C9 C8 C7 119.6(4)
C9 C8 H8 120.2
C7 C8 H8 120.2
C8 C9 C10 120.4(3)
C8 C9 H9 119.8
C10 C9 H9 119.8
C9 C10 C11 120.7(3)
C9 C10 H10 119.7
C11 C10 H10 119.7
C6 C11 C10 119.3(3)
C6 C11 C12 120.4(3)
C10 C11 C12 120.3(3)
O5 C12 C11 109.0(3)
O5 C12 C13 109.8(3)
C11 C12 C13 113.1(3)
O5 C12 H12 108.3
C11 C12 H12 108.3
C13 C12 H12 108.3
O3 C13 C17 108.6(3)
O3 C13 C12 105.1(3)
C17 C13 C12 113.7(3)
O3 C13 C14 103.4(2)
C17 C13 C14 115.7(3)
C12 C13 C14 109.3(3)
C5 C14 C13 99.6(3)
C5 C14 H14A 111.9
C13 C14 H14A 111.9
C5 C14 H14B 111.9
C13 C14 H14B 111.9
H14A C14 H14B 109.6
C2 C15 C16 110.5(3)
C2 C15 H15A 109.5
C16 C15 H15A 109.5
C2 C15 H15B 109.5
C16 C15 H15B 109.5
H15A C15 H15B 108.1
O1 C16 C15 109.9(4)
O1 C16 H16A 109.7
C15 C16 H16A 109.7
O1 C16 H16B 109.7
C15 C16 H16B 109.7
H16A C16 H16B 108.2
C13 C17 H17A 109.5
C13 C17 H17B 109.5
H17A C17 H17B 109.5
C13 C17 H17C 109.5
H17A C17 H17C 109.5
H17B C17 H17C 109.5
O4 C18 H18A 109.5
O4 C18 H18B 109.5
H18A C18 H18B 109.5
O4 C18 H18C 109.5
H18A C18 H18C 109.5
H18B C18 H18C 109.5
Si1 C19 H19A 109.5
Si1 C19 H19B 109.5
H19A C19 H19B 109.5
Si1 C19 H19C 109.5
H19A C19 H19C 109.5
H19B C19 H19C 109.5
Si1 C20 H20A 109.5
Si1 C20 H20B 109.5
H20A C20 H20B 109.5
Si1 C20 H20C 109.5
H20A C20 H20C 109.5
H20B C20 H20C 109.5
Si1 C21 H21A 109.5
Si1 C21 H21B 109.5
H21A C21 H21B 109.5
Si1 C21 H21C 109.5
H21A C21 H21C 109.5
H21B C21 H21C 109.5
C1 N1 H1 114(3)
C16 O1 H2 110(4)
C1 O2 C4 108.6(3)
C4 O3 C13 110.1(2)
C7 O4 C18 118.6(3)
C12 O5 Si1 128.0(2)
O5 Si1 C19 111.48(16)
O5 Si1 C21 106.62(17)
C19 Si1 C21 110.8(2)
O5 Si1 C20 107.87(16)
C19 Si1 C20 109.77(19)
C21 Si1 C20 110.2(2)

loop_
_geom_bond_atom_site_label_1
_geom_bond_atom_site_label_2
_geom_bond_distance
C1 N1 1.267(5)
C1 O2 1.368(4)
C1 C2 1.462(5)
C2 C3 1.318(5)
C2 C15 1.502(5)
C3 C4 1.498(5)
C3 H3 0.95
C4 O3 1.418(4)
C4 O2 1.450(4)
C4 C5 1.531(5)
C5 C6 1.514(5)
C5 C14 1.534(5)
C5 H5 1
C6 C11 1.388(5)
C6 C7 1.402(5)
C7 O4 1.366(4)
C7 C8 1.396(5)
C8 C9 1.382(5)
C8 H8 0.95
C9 C10 1.382(5)
C9 H9 0.95
C10 C11 1.399(5)
C10 H10 0.95
C11 C12 1.522(5)
C12 O5 1.433(4)
C12 C13 1.533(5)
C12 H12 1
C13 O3 1.473(4)
C13 C17 1.495(5)
C13 C14 1.539(5)
C14 H14A 0.99
C14 H14B 0.99
C15 C16 1.526(6)
C15 H15A 0.99
C15 H15B 0.99
C16 O1 1.420(5)
C16 H16A 0.99
C16 H16B 0.99
C17 H17A 0.98
C17 H17B 0.98
C17 H17C 0.98
C18 O4 1.430(4)
C18 H18A 0.98
C18 H18B 0.98
C18 H18C 0.98
C19 Si1 1.856(4)
C19 H19A 0.98
C19 H19B 0.98
C19 H19C 0.98
C20 Si1 1.868(4)
C20 H20A 0.98
C20 H20B 0.98
C20 H20C 0.98
C21 Si1 1.862(4)
C21 H21A 0.98
C21 H21B 0.98
C21 H21C 0.98
N1 H1 0.85(4)
O1 H2 0.85(5)
O5 Si1 1.653(2)

loop_
_geom_hbond_atom_site_label_D
_geom_hbond_atom_site_label_H
_geom_hbond_atom_site_label_A
_geom_hbond_distance_DH
_geom_hbond_distance_HA
_geom_hbond_distance_DA
_geom_hbond_angle_DHA
_geom_hbond_site_symmetry_A
N1 H1 O1 0.85(4) 2.09(4) 2.857(5) 150(4) 1_545
O1 H2 N1 0.85(5) 1.88(5) 2.712(4) 169(5) 2

loop_
_geom_torsion_atom_site_label_1
_geom_torsion_atom_site_label_2
_geom_torsion_atom_site_label_3
_geom_torsion_atom_site_label_4
_geom_torsion
N1 C1 C2 C3 178.7(4)
O2 C1 C2 C3 -1.3(4)
N1 C1 C2 C15 2.7(6)
O2 C1 C2 C15 -177.3(3)
C1 C2 C3 C4 -0.8(4)
C15 C2 C3 C4 174.7(4)
C2 C3 C4 O3 120.3(3)
C2 C3 C4 O2 2.6(4)
C2 C3 C4 C5 -117.7(3)
O3 C4 C5 C6 76.5(3)
O2 C4 C5 C6 -166.9(3)
C3 C4 C5 C6 -49.3(4)
O3 C4 C5 C14 -38.0(3)
O2 C4 C5 C14 78.6(3)
C3 C4 C5 C14 -163.8(3)
C4 C5 C6 C11 -73.7(4)
C14 C5 C6 C11 35.0(4)
C4 C5 C6 C7 105.0(3)
C14 C5 C6 C7 -146.4(3)
C11 C6 C7 O4 176.2(3)
C5 C6 C7 O4 -2.4(5)
C11 C6 C7 C8 -3.7(5)
C5 C6 C7 C8 177.6(3)
O4 C7 C8 C9 -177.9(3)
C6 C7 C8 C9 2.1(5)
C7 C8 C9 C10 0.5(5)
C8 C9 C10 C11 -1.5(6)
C7 C6 C11 C10 2.7(5)
C5 C6 C11 C10 -178.6(3)
C7 C6 C11 C12 -178.4(3)
C5 C6 C11 C12 0.3(5)
C9 C10 C11 C6 -0.1(5)
C9 C10 C11 C12 -179.0(3)
C6 C11 C12 O5 -119.1(3)
C10 C11 C12 O5 59.8(4)
C6 C11 C12 C13 3.2(4)
C10 C11 C12 C13 -177.9(3)
O5 C12 C13 O3 -169.8(2)
C11 C12 C13 O3 68.3(3)
O5 C12 C13 C17 -51.2(4)
C11 C12 C13 C17 -173.1(3)
O5 C12 C13 C14 79.8(3)
C11 C12 C13 C14 -42.1(4)
C6 C5 C14 C13 -69.2(3)
C4 C5 C14 C13 45.5(3)
O3 C13 C14 C5 -37.5(3)
C17 C13 C14 C5 -156.1(3)
C12 C13 C14 C5 73.9(3)
C3 C2 C15 C16 -94.3(5)
C1 C2 C15 C16 80.8(5)
C2 C15 C16 O1 179.8(3)
N1 C1 O2 C4 -177.0(4)
C2 C1 O2 C4 3.0(4)
O3 C4 O2 C1 -123.4(3)
C3 C4 O2 C1 -3.3(3)
C5 C4 O2 C1 122.8(3)
O2 C4 O3 C13 -101.8(3)
C3 C4 O3 C13 143.6(3)
C5 C4 O3 C13 14.6(3)
C17 C13 O3 C4 138.3(3)
C12 C13 O3 C4 -99.7(3)
C14 C13 O3 C4 14.8(3)
C8 C7 O4 C18 4.7(5)
C6 C7 O4 C18 -175.2(3)
C11 C12 O5 Si1 -111.8(3)
C13 C12 O5 Si1 123.9(3)
C12 O5 Si1 C19 6.1(3)
C12 O5 Si1 C21 127.2(3)
C12 O5 Si1 C20 -114.5(3)
